data_4338130
loop_
_publ_author_name
'Lee, Hyeong-Hwan'
'Park, In-Hyeok'
'Lee, Shim Sung'

_publ_section_title
;
 Cooperative Effect of Anion and Mole Ratio on the Coordination Modes of
 an NO2S3-Donor Macrocycle.
;
_journal_issue 9
_journal_name_full 'Inorganic chemistry'
_journal_page_first 4763
_journal_page_last 4769
_journal_paper_doi 10.1021/ic500594f
_journal_volume 53
_journal_year 2014
_chemical_formula_sum 'C50 H50 Br12 Hg6 N2 O4 S6'
_chemical_formula_weight 3097.74
_chemical_name_systematic
; 
 ? 
;
_space_group_IT_number 15
_symmetry_cell_setting monoclinic
_symmetry_space_group_name_Hall '-C 2yc'
_symmetry_space_group_name_H-M 'C 1 2/c 1'
_atom_sites_solution_hydrogens geom
_atom_sites_solution_primary direct
_atom_sites_solution_secondary difmap
_audit_creation_method SHELXL-97
_cell_angle_alpha 90.00
_cell_angle_beta 96.8680(10)
_cell_angle_gamma 90.00
_cell_formula_units_Z 4
_cell_length_a 34.6711(7)
_cell_length_b 13.2665(3)
_cell_length_c 15.1019(3)
_cell_measurement_reflns_used 9894
_cell_measurement_temperature 173(2)
_cell_measurement_theta_max 26.91
_cell_measurement_theta_min 2.18
_cell_volume 6896.5(3)
_computing_cell_refinement 'Bruker SAINT'
_computing_data_collection 'Bruker APEX2'
_computing_data_reduction 'Bruker SAINT'
_computing_molecular_graphics 'SHELXL-97 (Sheldrick, 2008)'
_computing_publication_material 'SHELXL-97 (Sheldrick, 2008)'
_computing_structure_refinement 'SHELXL-97 (Sheldrick, 2008)'
_computing_structure_solution 'SHELXS-97 (Sheldrick, 2008)'
_diffrn_ambient_temperature 173(2)
_diffrn_measured_fraction_theta_full 1.000
_diffrn_measured_fraction_theta_max 1.000
_diffrn_measurement_device_type 'Bruker APEX-II CCD'
_diffrn_measurement_method '\f and \w scans'
_diffrn_radiation_monochromator graphite
_diffrn_radiation_source 'fine-focus sealed tube'
_diffrn_radiation_type MoK\a
_diffrn_radiation_wavelength 0.71073
_diffrn_reflns_av_R_equivalents 0.0545
_diffrn_reflns_av_sigmaI/netI 0.0346
_diffrn_reflns_limit_h_max 42
_diffrn_reflns_limit_h_min -42
_diffrn_reflns_limit_k_max 16
_diffrn_reflns_limit_k_min -16
_diffrn_reflns_limit_l_max 18
_diffrn_reflns_limit_l_min -18
_diffrn_reflns_number 54085
_diffrn_reflns_theta_full 26.00
_diffrn_reflns_theta_max 26.00
_diffrn_reflns_theta_min 1.18
_exptl_absorpt_coefficient_mu 20.484
_exptl_absorpt_correction_T_max 0.4946
_exptl_absorpt_correction_T_min 0.1552
_exptl_absorpt_correction_type multi-scan
_exptl_absorpt_process_details SADABS
_exptl_crystal_density_diffrn 2.984
_exptl_crystal_density_method 'not measured'
_exptl_crystal_description block
_exptl_crystal_F_000 5568
_exptl_crystal_size_max 0.14
_exptl_crystal_size_mid 0.08
_exptl_crystal_size_min 0.04
_refine_diff_density_max 8.190
_refine_diff_density_min -6.888
_refine_diff_density_rms 0.437
_refine_ls_extinction_method none
_refine_ls_goodness_of_fit_ref 1.069
_refine_ls_hydrogen_treatment constr
_refine_ls_matrix_type full
_refine_ls_number_parameters 361
_refine_ls_number_reflns 6793
_refine_ls_number_restraints 0
_refine_ls_restrained_S_all 1.069
_refine_ls_R_factor_all 0.0863
_refine_ls_R_factor_gt 0.0710
_refine_ls_shift/su_max 0.001
_refine_ls_shift/su_mean 0.000
_refine_ls_structure_factor_coef Fsqd
_refine_ls_weighting_details 'calc w=1/[\s^2^(Fo^2^)+(0.0823P)^2^+1223.6617P] where P=(Fo^2^+2Fc^2^)/3'
_refine_ls_weighting_scheme calc
_refine_ls_wR_factor_gt 0.1966
_refine_ls_wR_factor_ref 0.2088
_reflns_number_gt 5583
_reflns_number_total 6793
_reflns_threshold_expression >2sigma(I)
_cod_data_source_file ic500594f_si_003.cif
_cod_data_source_block 3
_cod_depositor_comments
;
The following automatic conversions were performed:

'_symmetry_cell_setting' value 'Monoclinic' changed to 'monoclinic'
according to
/usr/data/users/saulius/crontab/automatic-downloads/rss-feeds/ACS/lib/dictionaries/cif_core.dic
dictionary named 'cif_core.dic' version 2.4.2 from 2011-04-26.

Automatic conversion script
Id: cif_fix_values 2281 2013-09-26 08:29:07Z andrius 

 Adding full bibliography for 4338128--4338130.cif.
;
_cod_original_cell_volume 6896.5(2)
_cod_original_sg_symbol_H-M C2/c
_cod_database_code 4338130

loop_
_symmetry_equiv_pos_as_xyz
'x, y, z'
'x, -y, z+1/2'
'x+1/2, y+1/2, z'
'x+1/2, -y+1/2, z+1/2'
'-x, -y, -z'
'-x, y, -z-1/2'
'-x+1/2, -y+1/2, -z'
'-x+1/2, y+1/2, -z-1/2'

loop_
_atom_site_label
_atom_site_type_symbol
_atom_site_fract_x
_atom_site_fract_y
_atom_site_fract_z
_atom_site_U_iso_or_equiv
_atom_site_adp_type
_atom_site_occupancy
_atom_site_symmetry_multiplicity
_atom_site_calc_flag
_atom_site_refinement_flags
Hg3 Hg 0.80191(2) 0.27131(6) 0.06372(5) 0.0303(2) Uani 1 1 d .
Hg1 Hg 0.87649(2) 0.16713(6) 0.40970(5) 0.0310(2) Uani 1 1 d .
Hg2 Hg 0.97577(4) 0.29319(9) 0.63051(8) 0.0610(3) Uani 1 1 d .
Br1 Br 0.92700(6) 0.15259(15) 0.56557(12) 0.0300(4) Uani 1 1 d .
Br2 Br 0.96074(10) 0.4727(2) 0.5942(2) 0.0671(8) Uani 1 1 d .
Br3 Br 1.04621(8) 0.2512(2) 0.69214(18) 0.0491(6) Uani 1 1 d .
Br4 Br 0.74932(5) 0.12640(13) 0.06812(12) 0.0239(4) Uani 1 1 d .
Br5 Br 0.80966(6) 0.41170(16) 0.17785(15) 0.0355(5) Uani 1 1 d .
Br6 Br 0.85998(5) 0.20781(15) -0.00654(14) 0.0302(4) Uani 1 1 d .
S1 S 0.82028(14) 0.0590(4) 0.4764(3) 0.0253(10) Uani 1 1 d .
S2 S 0.83273(15) 0.1308(4) 0.2576(4) 0.0321(11) Uani 1 1 d .
S3 S 0.91092(15) -0.0097(4) 0.3632(4) 0.0348(12) Uani 1 1 d .
O1 O 0.8342(4) 0.2947(10) 0.5249(8) 0.026(3) Uani 1 1 d .
O2 O 0.9268(4) 0.2145(11) 0.2870(9) 0.028(3) Uani 1 1 d .
N1 N 0.8860(4) 0.3431(10) 0.3930(10) 0.020(3) Uani 1 1 d .
C1 C 0.8625(6) 0.3718(14) 0.5388(13) 0.029(4) Uani 1 1 d .
H1A H 0.8857 0.3457 0.5762 0.035 Uiso 1 1 calc R
H1B H 0.8519 0.4287 0.5709 0.035 Uiso 1 1 calc R
C2 C 0.8738(5) 0.4085(13) 0.4513(12) 0.022(4) Uani 1 1 d .
C3 C 0.8742(6) 0.5160(17) 0.4369(14) 0.033(5) Uani 1 1 d .
H3A H 0.8637 0.5610 0.4768 0.040 Uiso 1 1 calc R
C4 C 0.8901(7) 0.5516(16) 0.3637(15) 0.037(5) Uani 1 1 d .
H4A H 0.8917 0.6218 0.3526 0.045 Uiso 1 1 calc R
C5 C 0.9036(6) 0.4830(14) 0.3077(14) 0.031(4) Uani 1 1 d .
H5A H 0.9151 0.5065 0.2575 0.037 Uiso 1 1 calc R
C6 C 0.9011(5) 0.3815(14) 0.3216(12) 0.022(4) Uani 1 1 d .
C7 C 0.9148(6) 0.3105(15) 0.2548(13) 0.029(4) Uani 1 1 d .
H7A H 0.8934 0.3015 0.2057 0.034 Uiso 1 1 calc R
H7B H 0.9367 0.3425 0.2292 0.034 Uiso 1 1 calc R
C8 C 0.9645(6) 0.2072(17) 0.3395(13) 0.029(4) Uani 1 1 d .
C9 C 0.9849(6) 0.287(2) 0.3740(16) 0.041(5) Uani 1 1 d .
H9A H 0.9764 0.3542 0.3597 0.049 Uiso 1 1 calc R
C10 C 1.0189(7) 0.270(3) 0.4311(18) 0.058(8) Uani 1 1 d .
H10A H 1.0329 0.3253 0.4587 0.070 Uiso 1 1 calc R
C11 C 1.0319(7) 0.176(3) 0.447(2) 0.064(9) Uani 1 1 d .
H11A H 1.0553 0.1646 0.4856 0.077 Uiso 1 1 calc R
C12 C 1.0104(7) 0.091(2) 0.4069(18) 0.048(6) Uani 1 1 d .
H12A H 1.0195 0.0244 0.4180 0.058 Uiso 1 1 calc R
C13 C 0.9770(6) 0.1084(19) 0.3527(15) 0.037(5) Uani 1 1 d .
C14 C 0.9545(7) 0.0227(17) 0.3093(17) 0.044(6) Uani 1 1 d .
H14A H 0.9716 -0.0372 0.3106 0.053 Uiso 1 1 calc R
H14B H 0.9463 0.0398 0.2461 0.053 Uiso 1 1 calc R
C15 C 0.8779(7) -0.0509(18) 0.2675(15) 0.041(5) Uani 1 1 d .
H15A H 0.8923 -0.0963 0.2310 0.049 Uiso 1 1 calc R
H15C H 0.8569 -0.0909 0.2894 0.049 Uiso 1 1 calc R
C16 C 0.8596(7) 0.0326(19) 0.2081(14) 0.042(5) Uani 1 1 d .
C17 C 0.7911(6) 0.0679(17) 0.2937(13) 0.032(4) Uani 1 1 d .
H17A H 0.7718 0.1201 0.3047 0.038 Uiso 1 1 calc R
H17B H 0.7792 0.0257 0.2437 0.038 Uiso 1 1 calc R
C18 C 0.7978(6) 0.0007(14) 0.3774(12) 0.026(4) Uani 1 1 d .
H18A H 0.8140 -0.0573 0.3637 0.031 Uiso 1 1 calc R
H18B H 0.7724 -0.0263 0.3896 0.031 Uiso 1 1 calc R
C19 C 0.7810(5) 0.1445(13) 0.4958(13) 0.024(4) Uani 1 1 d .
H19A H 0.7780 0.1970 0.4489 0.029 Uiso 1 1 calc R
H19B H 0.7563 0.1068 0.4934 0.029 Uiso 1 1 calc R
C20 C 0.7900(6) 0.1920(13) 0.5840(12) 0.024(4) Uani 1 1 d .
C21 C 0.7695(6) 0.1642(15) 0.6566(14) 0.030(4) Uani 1 1 d .
H21A H 0.7498 0.1143 0.6479 0.036 Uiso 1 1 calc R
C22 C 0.7777(6) 0.2082(15) 0.7386(14) 0.033(5) Uani 1 1 d .
H22A H 0.7635 0.1898 0.7861 0.040 Uiso 1 1 calc R
C23 C 0.8066(6) 0.2790(16) 0.7521(13) 0.033(5) Uani 1 1 d .
H23A H 0.8127 0.3079 0.8096 0.039 Uiso 1 1 calc R
C24 C 0.8275(7) 0.3094(17) 0.6820(14) 0.035(5) Uani 1 1 d .
H24A H 0.8474 0.3588 0.6915 0.042 Uiso 1 1 calc R
C25 C 0.8184(6) 0.2664(13) 0.6001(12) 0.024(4) Uani 1 1 d .

loop_
_atom_site_aniso_label
_atom_site_aniso_U_11
_atom_site_aniso_U_22
_atom_site_aniso_U_33
_atom_site_aniso_U_23
_atom_site_aniso_U_13
_atom_site_aniso_U_12
Hg3 0.0241(4) 0.0333(4) 0.0328(4) -0.0053(3) 0.0001(3) 0.0027(3)
Hg1 0.0221(4) 0.0400(5) 0.0310(4) -0.0184(3) 0.0039(3) -0.0055(3)
Hg2 0.0616(7) 0.0519(7) 0.0651(7) 0.0021(5) -0.0111(5) 0.0023(5)
Br1 0.0345(10) 0.0305(10) 0.0228(9) -0.0010(8) -0.0063(7) -0.0006(8)
Br2 0.073(2) 0.0448(15) 0.082(2) -0.0008(15) 0.0065(16) -0.0050(14)
Br3 0.0479(14) 0.0483(14) 0.0507(14) -0.0011(11) 0.0043(11) -0.0006(11)
Br4 0.0274(9) 0.0212(8) 0.0219(8) 0.0043(7) -0.0020(7) 0.0012(7)
Br5 0.0337(10) 0.0296(10) 0.0403(11) -0.0084(9) -0.0077(9) -0.0030(8)
Br6 0.0225(9) 0.0278(10) 0.0410(11) 0.0004(8) 0.0062(8) 0.0018(7)
S1 0.030(2) 0.022(2) 0.022(2) -0.0024(18) -0.0071(18) 0.0065(18)
S2 0.036(3) 0.022(2) 0.035(3) 0.008(2) -0.008(2) -0.006(2)
S3 0.030(3) 0.042(3) 0.034(3) 0.008(2) 0.010(2) 0.008(2)
O1 0.037(7) 0.018(6) 0.022(6) 0.000(5) 0.003(6) -0.003(5)
O2 0.019(6) 0.043(8) 0.022(6) 0.000(6) -0.001(5) 0.008(6)
N1 0.021(7) 0.011(7) 0.027(8) 0.001(6) -0.002(6) -0.003(6)
C1 0.039(11) 0.019(9) 0.031(10) -0.015(8) 0.011(8) -0.007(8)
C2 0.024(9) 0.014(8) 0.028(9) 0.000(7) 0.006(7) -0.005(7)
C3 0.035(11) 0.034(11) 0.033(11) -0.009(9) 0.009(9) -0.003(9)
C4 0.046(13) 0.020(10) 0.047(13) 0.004(9) 0.010(10) -0.008(9)
C5 0.041(11) 0.018(9) 0.033(11) 0.014(8) 0.003(9) -0.008(8)
C6 0.016(8) 0.028(10) 0.021(9) 0.004(7) -0.002(7) 0.000(7)
C7 0.031(10) 0.030(10) 0.026(10) 0.005(8) 0.006(8) 0.007(8)
C8 0.026(10) 0.041(12) 0.022(9) 0.012(8) 0.004(8) 0.003(8)
C9 0.019(9) 0.056(15) 0.046(13) 0.015(11) 0.002(9) -0.007(10)
C10 0.037(13) 0.09(2) 0.043(14) 0.020(15) -0.003(11) -0.016(14)
C11 0.025(12) 0.10(2) 0.067(18) 0.027(17) -0.009(12) 0.006(14)
C12 0.043(13) 0.046(14) 0.058(16) 0.023(12) 0.020(12) 0.006(11)
C13 0.023(10) 0.056(14) 0.035(11) 0.014(10) 0.012(8) 0.014(9)
C14 0.047(13) 0.032(12) 0.059(15) -0.001(11) 0.034(12) 0.010(10)
C15 0.044(13) 0.038(12) 0.041(12) -0.020(10) 0.011(10) 0.008(10)
C16 0.049(13) 0.048(14) 0.027(11) -0.006(10) -0.002(10) 0.001(11)
C17 0.028(10) 0.037(11) 0.026(10) 0.008(9) -0.011(8) -0.006(9)
C18 0.034(10) 0.018(9) 0.024(9) 0.001(7) -0.005(8) -0.002(8)
C19 0.025(9) 0.014(8) 0.034(10) 0.001(7) 0.003(8) 0.005(7)
C20 0.037(10) 0.015(8) 0.020(9) 0.002(7) 0.004(8) 0.008(8)
C21 0.024(9) 0.024(10) 0.043(12) 0.007(9) 0.011(8) 0.004(8)
C22 0.045(12) 0.027(10) 0.031(11) 0.005(8) 0.022(9) 0.007(9)
C23 0.046(12) 0.034(11) 0.019(9) -0.003(8) 0.011(8) 0.013(9)
C24 0.042(12) 0.035(12) 0.027(10) -0.007(9) 0.002(9) 0.005(9)
C25 0.032(10) 0.017(8) 0.027(9) 0.007(7) 0.022(8) 0.007(7)

loop_
_atom_type_symbol
_atom_type_description
_atom_type_scat_dispersion_real
_atom_type_scat_dispersion_imag
_atom_type_scat_source
C C 0.0033 0.0016 'International Tables Vol C Tables 4.2.6.8 and 6.1.1.4'
H H 0.0000 0.0000 'International Tables Vol C Tables 4.2.6.8 and 6.1.1.4'
N N 0.0061 0.0033 'International Tables Vol C Tables 4.2.6.8 and 6.1.1.4'
O O 0.0106 0.0060 'International Tables Vol C Tables 4.2.6.8 and 6.1.1.4'
S S 0.1246 0.1234 'International Tables Vol C Tables 4.2.6.8 and 6.1.1.4'
Br Br -0.2901 2.4595 'International Tables Vol C Tables 4.2.6.8 and 6.1.1.4'
Hg Hg -2.3894 9.2266 'International Tables Vol C Tables 4.2.6.8 and 6.1.1.4'

loop_
_geom_angle_atom_site_label_1
_geom_angle_atom_site_label_2
_geom_angle_atom_site_label_3
_geom_angle
_geom_angle_site_symmetry_1
_geom_angle_site_symmetry_3
Br6 Hg3 Br5 120.38(7) . .
Br6 Hg3 Br4 110.65(7) . .
Br5 Hg3 Br4 122.22(7) . .
Br6 Hg3 Br4 109.05(7) . 7_655
Br5 Hg3 Br4 97.59(7) . 7_655
Br4 Hg3 Br4 89.42(6) . 7_655
Br6 Hg3 S2 89.71(11) . .
Br5 Hg3 S2 80.01(10) . .
Br4 Hg3 S2 74.78(9) . .
Br4 Hg3 S2 159.01(10) 7_655 .
N1 Hg1 S2 99.2(4) . .
N1 Hg1 S1 132.4(4) . .
S2 Hg1 S1 82.12(15) . .
N1 Hg1 S3 137.6(4) . .
S2 Hg1 S3 81.05(16) . .
S1 Hg1 S3 89.83(15) . .
N1 Hg1 O2 66.3(5) . .
S2 Hg1 O2 78.5(3) . .
S1 Hg1 O2 155.4(3) . .
S3 Hg1 O2 72.3(3) . .
N1 Hg1 Br1 94.4(4) . .
S2 Hg1 Br1 165.05(12) . .
S1 Hg1 Br1 93.26(10) . .
S3 Hg1 Br1 84.74(12) . .
O2 Hg1 Br1 101.6(3) . .
N1 Hg1 O1 65.3(4) . .
S2 Hg1 O1 110.1(3) . .
S1 Hg1 O1 69.7(3) . .
S3 Hg1 O1 154.3(3) . .
O2 Hg1 O1 131.7(4) . .
Br1 Hg1 O1 81.2(3) . .
Br2 Hg2 Br3 116.93(11) . .
Br2 Hg2 Br1 119.30(10) . .
Br3 Hg2 Br1 121.53(9) . .
Br2 Hg2 Br3 108.28(11) . 6_757
Br3 Hg2 Br3 88.14(9) . 6_757
Br1 Hg2 Br3 88.86(8) . 6_757
Hg2 Br1 Hg1 125.56(8) . .
Hg2 Br3 Hg2 87.13(9) . 6_757
Hg3 Br4 Hg3 90.58(6) . 7_655
C18 S1 C19 98.4(9) . .
C18 S1 Hg1 100.3(7) . .
C19 S1 Hg1 108.3(6) . .
C17 S2 C16 105.2(11) . .
C17 S2 Hg1 102.6(6) . .
C16 S2 Hg1 102.7(7) . .
C17 S2 Hg3 108.7(6) . .
C16 S2 Hg3 99.0(7) . .
Hg1 S2 Hg3 135.30(17) . .
C15 S3 C14 100.9(12) . .
C15 S3 Hg1 102.0(7) . .
C14 S3 Hg1 108.4(7) . .
C25 O1 C1 114.4(15) . .
C25 O1 Hg1 127.5(10) . .
C1 O1 Hg1 96.8(10) . .
C7 O2 C8 117.4(16) . .
C7 O2 Hg1 104.6(10) . .
C8 O2 Hg1 102.6(10) . .
C2 N1 C6 117.6(15) . .
C2 N1 Hg1 120.5(12) . .
C6 N1 Hg1 121.7(12) . .
O1 C1 C2 110.6(15) . .
N1 C2 C3 122.1(17) . .
N1 C2 C1 120.3(15) . .
C3 C2 C1 117.4(16) . .
C4 C3 C2 118.1(19) . .
C5 C4 C3 118.1(19) . .
C4 C5 C6 122.0(19) . .
N1 C6 C5 122.0(18) . .
N1 C6 C7 119.0(16) . .
C5 C6 C7 119.1(17) . .
O2 C7 C6 116.2(16) . .
C9 C8 C13 123(2) . .
C9 C8 O2 123.8(19) . .
C13 C8 O2 112.7(19) . .
C8 C9 C10 118(2) . .
C11 C10 C9 121(3) . .
C10 C11 C12 120(2) . .
C13 C12 C11 119(2) . .
C12 C13 C8 118(2) . .
C12 C13 C14 120(2) . .
C8 C13 C14 121(2) . .
C13 C14 S3 113.4(15) . .
C16 C15 S3 115.5(16) . .
C15 C16 S2 118.7(15) . .
C18 C17 S2 117.8(14) . .
C17 C18 S1 116.5(14) . .
C20 C19 S1 109.3(13) . .
C25 C20 C21 117.1(17) . .
C25 C20 C19 122.0(17) . .
C21 C20 C19 120.9(18) . .
C22 C21 C20 121.1(19) . .
C21 C22 C23 119.7(18) . .
C22 C23 C24 121.0(19) . .
C25 C24 C23 119(2) . .
C24 C25 O1 124.4(18) . .
C24 C25 C20 122.4(17) . .
O1 C25 C20 113.2(17) . .

loop_
_geom_bond_atom_site_label_1
_geom_bond_atom_site_label_2
_geom_bond_distance
_geom_bond_site_symmetry_2
Hg3 Br6 2.530(2) .
Hg3 Br5 2.530(2) .
Hg3 Br4 2.656(2) .
Hg3 Br4 2.8486(19) 7_655
Hg3 S2 3.528(5) .
Hg1 N1 2.375(14) .
Hg1 S2 2.641(5) .
Hg1 S1 2.710(5) .
Hg1 S3 2.761(6) .
Hg1 O2 2.765(13) .
Hg1 Br1 2.768(2) .
Hg1 O1 2.941(13) .
Hg2 Br2 2.485(3) .
Hg2 Br3 2.568(3) .
Hg2 Br1 2.627(2) .
Hg2 Br3 2.924(3) 6_757
Br3 Hg2 2.924(3) 6_757
Br4 Hg3 2.8486(19) 7_655
S1 C18 1.778(18) .
S1 C19 1.822(18) .
S2 C17 1.81(2) .
S2 C16 1.82(2) .
S3 C15 1.82(2) .
S3 C14 1.85(2) .
O1 C25 1.37(2) .
O1 C1 1.41(2) .
O2 C7 1.41(2) .
O2 C8 1.45(2) .
N1 C2 1.34(2) .
N1 C6 1.35(2) .
C1 C2 1.50(3) .
C2 C3 1.44(3) .
C3 C4 1.38(3) .
C4 C5 1.36(3) .
C5 C6 1.37(3) .
C6 C7 1.50(3) .
C8 C9 1.35(3) .
C8 C13 1.39(3) .
C9 C10 1.39(3) .
C10 C11 1.34(4) .
C11 C12 1.44(4) .
C12 C13 1.35(3) .
C13 C14 1.49(4) .
C15 C16 1.52(3) .
C17 C18 1.54(3) .
C19 C20 1.47(3) .
C20 C25 1.39(3) .
C20 C21 1.42(3) .
C21 C22 1.37(3) .
C22 C23 1.37(3) .
C23 C24 1.41(3) .
C24 C25 1.36(3) .
